data_7000571
loop_
_publ_author_name
'Welch, Gregory C.'
'Prieto, Roberto'
'Dureen, Meghan A.'
'Lough, Alan J.'
'Labeodan, Oijsamola A.'
'H\"oltrichter-R\"ossmann, Thorsten'
'Stephan, Douglas W.'

_publ_section_title
;
 Reactions of phosphines with electron deficient boranes
;
_journal_coden_ASTM DTARAF
_journal_issue 9
_journal_name_full 'Dalton Transactions'
_journal_page_first 1559
_journal_page_last 1570
_journal_paper_doi 10.1039/b814486a
_journal_year 2009
_chemical_formula_sum 'C31 H21 B F15 P'
_chemical_formula_weight 720.26
_space_group_IT_number 2
_symmetry_cell_setting triclinic
_symmetry_space_group_name_Hall '-P 1'
_symmetry_space_group_name_H-M 'P -1'
_atom_sites_solution_hydrogens geom
_atom_sites_solution_primary direct
_atom_sites_solution_secondary difmap
_audit_creation_method SHELXL-97
_cell_angle_alpha 66.442(5)
_cell_angle_beta 69.594(5)
_cell_angle_gamma 74.705(6)
_cell_formula_units_Z 2
_cell_length_a 11.819(5)
_cell_length_b 12.003(6)
_cell_length_c 14.694(7)
_cell_measurement_reflns_used 4391
_cell_measurement_temperature 296(2)
_cell_measurement_theta_max 25.00
_cell_measurement_theta_min 2.0
_cell_volume 1772.0(14)
_computing_cell_refinement 'Bruker SMART'
_computing_data_collection 'Bruker SMART'
_computing_data_reduction 'Bruker SAINT'
_computing_molecular_graphics 'Bruker SHELXTL'
_computing_publication_material 'Bruker SHELXTL'
_computing_structure_refinement 'SHELXL-97 (Sheldrick, 1997)'
_computing_structure_solution 'SHELXS-97 (Sheldrick, 1990)'
_diffrn_ambient_temperature 296(2)
_diffrn_measured_fraction_theta_full 0.996
_diffrn_measured_fraction_theta_max 0.996
_diffrn_measurement_device_type 'CCD area detector'
_diffrn_measurement_method 'phi and omega scans'
_diffrn_radiation_monochromator graphite
_diffrn_radiation_source 'fine-focus sealed tube'
_diffrn_radiation_type MoK\a
_diffrn_radiation_wavelength 0.71073
_diffrn_reflns_av_R_equivalents 0.0389
_diffrn_reflns_av_sigmaI/netI 0.0547
_diffrn_reflns_limit_h_max 14
_diffrn_reflns_limit_h_min -13
_diffrn_reflns_limit_k_max 14
_diffrn_reflns_limit_k_min -14
_diffrn_reflns_limit_l_max 17
_diffrn_reflns_limit_l_min -17
_diffrn_reflns_number 16879
_diffrn_reflns_theta_full 25.00
_diffrn_reflns_theta_max 25.00
_diffrn_reflns_theta_min 1.87
_exptl_absorpt_coefficient_mu 0.176
_exptl_absorpt_correction_T_max 0.965
_exptl_absorpt_correction_T_min 0.939
_exptl_absorpt_correction_type multi-scan
_exptl_crystal_colour Colorless
_exptl_crystal_density_diffrn 1.350
_exptl_crystal_density_method 'not measured'
_exptl_crystal_description Block
_exptl_crystal_F_000 724
_exptl_crystal_size_max 0.40
_exptl_crystal_size_mid 0.30
_exptl_crystal_size_min 0.20
_platon_squeeze_details
;
;
_refine_diff_density_max 0.291
_refine_diff_density_min -0.173
_refine_diff_density_rms 0.039
_refine_ls_extinction_method none
_refine_ls_goodness_of_fit_ref 0.907
_refine_ls_hydrogen_treatment constr
_refine_ls_matrix_type full
_refine_ls_number_parameters 437
_refine_ls_number_reflns 6209
_refine_ls_number_restraints 0
_refine_ls_restrained_S_all 0.907
_refine_ls_R_factor_all 0.0863
_refine_ls_R_factor_gt 0.0486
_refine_ls_shift/su_max 0.000
_refine_ls_shift/su_mean 0.000
_refine_ls_structure_factor_coef Fsqd
_refine_ls_weighting_details 'calc w=1/[\s^2^(Fo^2^)+(0.0592P)^2^+0.0000P] where P=(Fo^2^+2Fc^2^)/3'
_refine_ls_weighting_scheme calc
_refine_ls_wR_factor_gt 0.1078
_refine_ls_wR_factor_ref 0.1197
_reflns_number_gt 3569
_reflns_number_total 6209
_reflns_threshold_expression >2sigma(I)
_cod_data_source_file B814486a.txt
_cod_data_source_block tBuMesPH-C6F4-BF(C6F5)2
_cod_depositor_comments
;
The following automatic conversions were performed:
'_symmetry_cell_setting' value 'Triclinic' changed to 'triclinic'
according to '/home/saulius/struct/CIF-dictionaries/cif_core.dic'
dictionary named 'cif_core.dic' version 2.4.1 from 2010-06-29.

Automatic conversion script
Id: cif_fix_enum 1527 2010-12-29 10:47:43Z saulius 
;
_cod_original_cell_volume 1772.1(14)
_cod_original_sg_symbol_H-M P-1
_cod_database_code 7000571

loop_
_symmetry_equiv_pos_as_xyz
'x, y, z'
'-x, -y, -z'

loop_
_atom_site_label
_atom_site_type_symbol
_atom_site_fract_x
_atom_site_fract_y
_atom_site_fract_z
_atom_site_U_iso_or_equiv
_atom_site_adp_type
_atom_site_occupancy
_atom_site_symmetry_multiplicity
_atom_site_calc_flag
_atom_site_refinement_flags
_atom_site_disorder_assembly
_atom_site_disorder_group
P1 P 0.92026(6) 0.47787(7) 0.27390(5) 0.0463(2) Uani 1 1 d . . .
B1 B 0.7164(3) 0.4050(3) 0.7515(2) 0.0513(8) Uani 1 1 d . . .
F1 F 0.81786(13) 0.41796(14) 0.77698(11) 0.0617(4) Uani 1 1 d . . .
F2 F 0.71426(15) 0.66451(15) 0.66642(13) 0.0772(5) Uani 1 1 d . . .
F3 F 0.5597(2) 0.8353(2) 0.73878(17) 0.1119(7) Uani 1 1 d . . .
F4 F 0.35858(19) 0.7744(2) 0.89992(17) 0.1112(7) Uani 1 1 d . . .
F5 F 0.31718(16) 0.5372(2) 0.98777(14) 0.1008(7) Uani 1 1 d . . .
F6 F 0.47337(15) 0.36388(18) 0.92327(13) 0.0789(5) Uani 1 1 d . . .
F7 F 0.82674(17) 0.19320(17) 0.91014(14) 0.0872(6) Uani 1 1 d . . .
F8 F 0.7734(2) -0.03333(19) 0.99364(17) 0.1229(8) Uani 1 1 d . . .
F9 F 0.6088(2) -0.0968(2) 0.93966(19) 0.1342(9) Uani 1 1 d . . .
F10 F 0.4921(2) 0.0773(2) 0.8014(2) 0.1300(9) Uani 1 1 d . . .
F11 F 0.54345(17) 0.30659(19) 0.71663(15) 0.0916(6) Uani 1 1 d . . .
F12 F 0.94763(14) 0.30355(16) 0.63974(12) 0.0750(5) Uani 1 1 d . . .
F13 F 1.02971(13) 0.33795(15) 0.44139(11) 0.0685(5) Uani 1 1 d . . .
F14 F 0.66230(14) 0.59338(15) 0.38982(12) 0.0689(5) Uani 1 1 d . . .
F15 F 0.58045(13) 0.56094(16) 0.58649(12) 0.0721(5) Uani 1 1 d . . .
C1 C 0.6033(2) 0.5045(3) 0.79017(19) 0.0503(7) Uani 1 1 d . . .
C2 C 0.6165(3) 0.6272(3) 0.7485(2) 0.0606(8) Uani 1 1 d . . .
C3 C 0.5381(3) 0.7181(3) 0.7834(3) 0.0713(9) Uani 1 1 d . . .
C4 C 0.4375(3) 0.6870(4) 0.8649(3) 0.0752(10) Uani 1 1 d . . .
C5 C 0.4170(3) 0.5680(4) 0.9083(2) 0.0691(9) Uani 1 1 d . . .
C6 C 0.4994(2) 0.4799(3) 0.8717(2) 0.0560(7) Uani 1 1 d . . .
C7 C 0.6887(2) 0.2627(3) 0.8072(2) 0.0554(7) Uani 1 1 d . . .
C8 C 0.7428(3) 0.1702(3) 0.8791(2) 0.0653(8) Uani 1 1 d . . .
C9 C 0.7176(4) 0.0525(4) 0.9227(3) 0.0845(11) Uani 1 1 d . . .
C10 C 0.6345(4) 0.0189(4) 0.8980(3) 0.0904(12) Uani 1 1 d . . .
C11 C 0.5766(3) 0.1050(4) 0.8282(3) 0.0848(11) Uani 1 1 d . . .
C12 C 0.6045(3) 0.2232(3) 0.7851(2) 0.0691(8) Uani 1 1 d . . .
C13 C 0.7603(2) 0.4329(2) 0.62472(19) 0.0485(7) Uani 1 1 d . . .
C14 C 0.8737(2) 0.3790(2) 0.5801(2) 0.0508(7) Uani 1 1 d . . .
C15 C 0.9181(2) 0.3953(2) 0.4763(2) 0.0500(7) Uani 1 1 d . . .
C16 C 0.8499(2) 0.4677(2) 0.40708(19) 0.0449(6) Uani 1 1 d . . .
C17 C 0.7360(2) 0.5221(2) 0.4500(2) 0.0495(7) Uani 1 1 d . . .
C18 C 0.6943(2) 0.5035(3) 0.5545(2) 0.0524(7) Uani 1 1 d . . .
C19 C 0.8809(3) 0.6226(2) 0.1732(2) 0.0555(7) Uani 1 1 d . . .
C20 C 0.8778(3) 0.7306(3) 0.2054(2) 0.0697(8) Uani 1 1 d . . .
H20A H 0.8566 0.8065 0.1542 0.105 Uiso 1 1 calc R . .
H20B H 0.9566 0.7287 0.2114 0.105 Uiso 1 1 calc R . .
H20C H 0.8181 0.7240 0.2707 0.105 Uiso 1 1 calc R . .
C21 C 0.9900(3) 0.6227(3) 0.0769(2) 0.0741(9) Uani 1 1 d . . .
H21A H 0.9771 0.6952 0.0197 0.111 Uiso 1 1 calc R . .
H21B H 0.9968 0.5512 0.0602 0.111 Uiso 1 1 calc R . .
H21C H 1.0637 0.6217 0.0911 0.111 Uiso 1 1 calc R . .
C22 C 0.7635(3) 0.6301(3) 0.1483(2) 0.0753(9) Uani 1 1 d . . .
H22A H 0.7491 0.7075 0.0959 0.113 Uiso 1 1 calc R . .
H22B H 0.6964 0.6229 0.2094 0.113 Uiso 1 1 calc R . .
H22C H 0.7713 0.5645 0.1238 0.113 Uiso 1 1 calc R . .
C23 C 0.9177(2) 0.3410(2) 0.25295(18) 0.0479(6) Uani 1 1 d . . .
C24 C 0.8070(2) 0.2964(2) 0.2812(2) 0.0534(7) Uani 1 1 d . . .
C25 C 0.8104(3) 0.1929(3) 0.2593(2) 0.0706(9) Uani 1 1 d . . .
H25A H 0.7378 0.1626 0.2779 0.085 Uiso 1 1 calc R . .
C26 C 0.9168(3) 0.1334(3) 0.2111(3) 0.0728(9) Uani 1 1 d . . .
C27 C 1.0239(3) 0.1768(3) 0.1870(2) 0.0677(8) Uani 1 1 d . . .
H27A H 1.0964 0.1356 0.1565 0.081 Uiso 1 1 calc R . .
C28 C 1.0285(2) 0.2794(3) 0.2063(2) 0.0532(7) Uani 1 1 d . . .
C29 C 0.6866(2) 0.3507(3) 0.3372(2) 0.0709(9) Uani 1 1 d . . .
H29A H 0.6972 0.4207 0.3480 0.106 Uiso 1 1 calc R . .
H29B H 0.6556 0.2904 0.4027 0.106 Uiso 1 1 calc R . .
H29C H 0.6299 0.3759 0.2967 0.106 Uiso 1 1 calc R . .
C30 C 0.9157(4) 0.0221(4) 0.1874(4) 0.1254(16) Uani 1 1 d . . .
H30A H 0.8335 0.0054 0.2092 0.188 Uiso 1 1 calc R . .
H30B H 0.9648 -0.0476 0.2235 0.188 Uiso 1 1 calc R . .
H30C H 0.9483 0.0379 0.1144 0.188 Uiso 1 1 calc R . .
C31 C 1.1526(3) 0.3160(3) 0.1768(3) 0.0788(10) Uani 1 1 d . . .
H31A H 1.2134 0.2607 0.1462 0.118 Uiso 1 1 calc R . .
H31B H 1.1694 0.3124 0.2374 0.118 Uiso 1 1 calc R . .
H31C H 1.1538 0.3982 0.1281 0.118 Uiso 1 1 calc R . .
H1 H 1.0280(19) 0.4840(18) 0.2660(15) 0.038(6) Uiso 1 1 d . . .

loop_
_atom_site_aniso_label
_atom_site_aniso_U_11
_atom_site_aniso_U_22
_atom_site_aniso_U_33
_atom_site_aniso_U_23
_atom_site_aniso_U_13
_atom_site_aniso_U_12
P1 0.0481(4) 0.0529(4) 0.0407(4) -0.0208(3) -0.0111(3) -0.0057(3)
B1 0.0446(18) 0.067(2) 0.0422(17) -0.0205(16) -0.0113(14) -0.0050(16)
F1 0.0500(9) 0.0856(12) 0.0552(9) -0.0264(9) -0.0175(7) -0.0106(8)
F2 0.0781(12) 0.0756(12) 0.0700(11) -0.0286(10) 0.0000(10) -0.0207(10)
F3 0.1357(19) 0.0781(15) 0.1147(17) -0.0477(13) -0.0162(14) -0.0051(13)
F4 0.1010(15) 0.1267(17) 0.1146(17) -0.0846(15) -0.0182(13) 0.0233(13)
F5 0.0615(11) 0.1520(19) 0.0818(13) -0.0630(13) 0.0119(10) -0.0100(12)
F6 0.0678(11) 0.0948(14) 0.0641(11) -0.0301(10) 0.0034(9) -0.0204(10)
F7 0.0825(13) 0.0962(14) 0.0719(12) -0.0166(10) -0.0337(10) 0.0027(11)
F8 0.1275(18) 0.0846(15) 0.0944(16) -0.0003(12) -0.0149(14) 0.0145(14)
F9 0.150(2) 0.0700(15) 0.134(2) -0.0323(14) 0.0284(16) -0.0345(14)
F10 0.1292(19) 0.131(2) 0.156(2) -0.0675(17) -0.0156(17) -0.0636(16)
F11 0.0828(13) 0.1112(16) 0.0944(14) -0.0299(13) -0.0354(12) -0.0290(12)
F12 0.0592(10) 0.1011(13) 0.0509(10) -0.0253(9) -0.0221(8) 0.0192(9)
F13 0.0472(9) 0.0895(12) 0.0535(10) -0.0292(9) -0.0093(7) 0.0161(8)
F14 0.0630(10) 0.0847(12) 0.0594(10) -0.0316(9) -0.0313(8) 0.0195(9)
F15 0.0504(10) 0.1031(13) 0.0600(10) -0.0428(10) -0.0165(8) 0.0192(9)
C1 0.0477(16) 0.065(2) 0.0418(15) -0.0235(14) -0.0103(13) -0.0079(14)
C2 0.0516(18) 0.080(2) 0.0500(17) -0.0308(17) -0.0043(14) -0.0092(17)
C3 0.081(2) 0.067(2) 0.070(2) -0.0341(19) -0.0167(19) -0.0045(19)
C4 0.068(2) 0.100(3) 0.071(2) -0.058(2) -0.0197(19) 0.014(2)
C5 0.0467(18) 0.109(3) 0.0577(19) -0.046(2) -0.0033(15) -0.0082(19)
C6 0.0493(17) 0.074(2) 0.0478(17) -0.0261(16) -0.0104(14) -0.0090(16)
C7 0.0471(16) 0.072(2) 0.0469(16) -0.0288(16) -0.0029(13) -0.0076(15)
C8 0.059(2) 0.067(2) 0.0574(19) -0.0246(18) -0.0037(16) -0.0001(17)
C9 0.079(3) 0.073(3) 0.068(2) -0.020(2) -0.001(2) 0.008(2)
C10 0.097(3) 0.063(3) 0.082(3) -0.027(2) 0.014(2) -0.013(2)
C11 0.080(3) 0.090(3) 0.090(3) -0.047(3) 0.004(2) -0.034(2)
C12 0.066(2) 0.080(2) 0.061(2) -0.0287(19) -0.0113(17) -0.0104(19)
C13 0.0426(15) 0.0586(18) 0.0459(15) -0.0223(14) -0.0116(13) -0.0036(13)
C14 0.0487(16) 0.0590(18) 0.0419(15) -0.0144(13) -0.0185(13) 0.0005(14)
C15 0.0399(15) 0.0556(17) 0.0534(17) -0.0241(14) -0.0103(13) 0.0006(13)
C16 0.0467(15) 0.0484(16) 0.0412(14) -0.0186(13) -0.0133(12) -0.0023(13)
C17 0.0487(16) 0.0570(18) 0.0477(16) -0.0249(14) -0.0204(13) 0.0053(14)
C18 0.0413(16) 0.0648(19) 0.0530(17) -0.0311(15) -0.0108(13) 0.0038(14)
C19 0.0697(19) 0.0557(18) 0.0477(16) -0.0178(14) -0.0239(15) -0.0088(15)
C20 0.092(2) 0.0513(19) 0.072(2) -0.0219(16) -0.0334(18) -0.0051(16)
C21 0.096(2) 0.078(2) 0.0454(17) -0.0157(16) -0.0163(17) -0.0211(19)
C22 0.091(2) 0.071(2) 0.071(2) -0.0156(17) -0.0463(19) -0.0059(18)
C23 0.0546(17) 0.0476(16) 0.0407(15) -0.0158(13) -0.0118(13) -0.0067(13)
C24 0.0519(17) 0.0518(18) 0.0571(17) -0.0196(14) -0.0144(14) -0.0079(14)
C25 0.067(2) 0.064(2) 0.090(2) -0.0319(19) -0.0217(18) -0.0160(17)
C26 0.081(2) 0.056(2) 0.091(2) -0.0393(19) -0.023(2) -0.0040(18)
C27 0.075(2) 0.061(2) 0.069(2) -0.0355(17) -0.0161(17) 0.0032(17)
C28 0.0546(18) 0.0580(18) 0.0465(16) -0.0229(14) -0.0108(13) -0.0037(14)
C29 0.0481(17) 0.082(2) 0.087(2) -0.0403(19) -0.0098(16) -0.0122(16)
C30 0.124(3) 0.094(3) 0.191(5) -0.094(3) -0.030(3) -0.013(3)
C31 0.0583(19) 0.092(2) 0.091(2) -0.053(2) -0.0011(17) -0.0089(18)

loop_
_atom_type_symbol
_atom_type_description
_atom_type_scat_dispersion_real
_atom_type_scat_dispersion_imag
_atom_type_scat_source
C C 0.0033 0.0016 'International Tables Vol C Tables 4.2.6.8 and 6.1.1.4'
H H 0.0000 0.0000 'International Tables Vol C Tables 4.2.6.8 and 6.1.1.4'
B B 0.0013 0.0007 'International Tables Vol C Tables 4.2.6.8 and 6.1.1.4'
F F 0.0171 0.0103 'International Tables Vol C Tables 4.2.6.8 and 6.1.1.4'
P P 0.1023 0.0942 'International Tables Vol C Tables 4.2.6.8 and 6.1.1.4'

loop_
_geom_angle_atom_site_label_1
_geom_angle_atom_site_label_2
_geom_angle_atom_site_label_3
_geom_angle
_geom_angle_site_symmetry_1
_geom_angle_site_symmetry_3
_geom_angle_publ_flag
C23 P1 C16 112.02(12) . . ?
C23 P1 C19 114.40(12) . . ?
C16 P1 C19 117.51(12) . . ?
C23 P1 H1 109.2(9) . . ?
C16 P1 H1 99.8(9) . . ?
C19 P1 H1 101.9(9) . . ?
F1 B1 C7 110.1(2) . . ?
F1 B1 C1 104.8(2) . . ?
C7 B1 C1 113.7(2) . . ?
F1 B1 C13 106.4(2) . . ?
C7 B1 C13 106.8(2) . . ?
C1 B1 C13 114.8(2) . . ?
C2 C1 C6 113.0(3) . . ?
C2 C1 B1 118.8(2) . . ?
C6 C1 B1 127.6(3) . . ?
F2 C2 C3 115.8(3) . . ?
F2 C2 C1 119.1(2) . . ?
C3 C2 C1 125.2(3) . . ?
F3 C3 C4 120.4(3) . . ?
F3 C3 C2 120.9(3) . . ?
C4 C3 C2 118.7(3) . . ?
F4 C4 C5 120.7(3) . . ?
F4 C4 C3 119.9(4) . . ?
C5 C4 C3 119.3(3) . . ?
F5 C5 C4 119.5(3) . . ?
F5 C5 C6 120.7(3) . . ?
C4 C5 C6 119.8(3) . . ?
F6 C6 C5 115.0(3) . . ?
F6 C6 C1 121.0(3) . . ?
C5 C6 C1 124.0(3) . . ?
C8 C7 C12 112.6(3) . . ?
C8 C7 B1 126.1(3) . . ?
C12 C7 B1 121.3(3) . . ?
F7 C8 C9 115.6(3) . . ?
F7 C8 C7 120.4(3) . . ?
C9 C8 C7 124.0(3) . . ?
C10 C9 F8 118.3(4) . . ?
C10 C9 C8 120.9(4) . . ?
F8 C9 C8 120.8(4) . . ?
F9 C10 C9 121.8(5) . . ?
F9 C10 C11 119.5(5) . . ?
C9 C10 C11 118.7(4) . . ?
F10 C11 C10 121.3(4) . . ?
F10 C11 C12 119.5(4) . . ?
C10 C11 C12 119.1(4) . . ?
F11 C12 C11 117.2(3) . . ?
F11 C12 C7 118.1(3) . . ?
C11 C12 C7 124.8(3) . . ?
C18 C13 C14 112.9(2) . . ?
C18 C13 B1 127.6(2) . . ?
C14 C13 B1 119.5(2) . . ?
F12 C14 C15 116.0(2) . . ?
F12 C14 C13 119.9(2) . . ?
C15 C14 C13 124.0(2) . . ?
F13 C15 C14 118.9(2) . . ?
F13 C15 C16 119.3(2) . . ?
C14 C15 C16 121.8(2) . . ?
C17 C16 C15 115.2(2) . . ?
C17 C16 P1 128.45(19) . . ?
C15 C16 P1 116.37(19) . . ?
F14 C17 C18 118.6(2) . . ?
F14 C17 C16 119.9(2) . . ?
C18 C17 C16 121.4(2) . . ?
F15 C18 C13 120.1(2) . . ?
F15 C18 C17 115.3(2) . . ?
C13 C18 C17 124.6(2) . . ?
C22 C19 C20 112.0(2) . . ?
C22 C19 C21 109.1(2) . . ?
C20 C19 C21 109.1(2) . . ?
C22 C19 P1 114.3(2) . . ?
C20 C19 P1 108.42(18) . . ?
C21 C19 P1 103.47(19) . . ?
C19 C20 H20A 109.5 . . ?
C19 C20 H20B 109.5 . . ?
H20A C20 H20B 109.5 . . ?
C19 C20 H20C 109.5 . . ?
H20A C20 H20C 109.5 . . ?
H20B C20 H20C 109.5 . . ?
C19 C21 H21A 109.5 . . ?
C19 C21 H21B 109.5 . . ?
H21A C21 H21B 109.5 . . ?
C19 C21 H21C 109.5 . . ?
H21A C21 H21C 109.5 . . ?
H21B C21 H21C 109.5 . . ?
C19 C22 H22A 109.5 . . ?
C19 C22 H22B 109.5 . . ?
H22A C22 H22B 109.5 . . ?
C19 C22 H22C 109.5 . . ?
H22A C22 H22C 109.5 . . ?
H22B C22 H22C 109.5 . . ?
C24 C23 C28 120.3(2) . . ?
C24 C23 P1 120.7(2) . . ?
C28 C23 P1 119.0(2) . . ?
C25 C24 C23 118.0(3) . . ?
C25 C24 C29 118.0(3) . . ?
C23 C24 C29 124.0(2) . . ?
C26 C25 C24 122.8(3) . . ?
C26 C25 H25A 118.6 . . ?
C24 C25 H25A 118.6 . . ?
C27 C26 C25 118.0(3) . . ?
C27 C26 C30 121.0(3) . . ?
C25 C26 C30 121.0(3) . . ?
C26 C27 C28 122.8(3) . . ?
C26 C27 H27A 118.6 . . ?
C28 C27 H27A 118.6 . . ?
C27 C28 C23 118.1(3) . . ?
C27 C28 C31 117.1(3) . . ?
C23 C28 C31 124.8(2) . . ?
C24 C29 H29A 109.5 . . ?
C24 C29 H29B 109.5 . . ?
H29A C29 H29B 109.5 . . ?
C24 C29 H29C 109.5 . . ?
H29A C29 H29C 109.5 . . ?
H29B C29 H29C 109.5 . . ?
C26 C30 H30A 109.5 . . ?
C26 C30 H30B 109.5 . . ?
H30A C30 H30B 109.5 . . ?
C26 C30 H30C 109.5 . . ?
H30A C30 H30C 109.5 . . ?
H30B C30 H30C 109.5 . . ?
C28 C31 H31A 109.5 . . ?
C28 C31 H31B 109.5 . . ?
H31A C31 H31B 109.5 . . ?
C28 C31 H31C 109.5 . . ?
H31A C31 H31C 109.5 . . ?
H31B C31 H31C 109.5 . . ?

loop_
_geom_bond_atom_site_label_1
_geom_bond_atom_site_label_2
_geom_bond_distance
_geom_bond_site_symmetry_2
_geom_bond_publ_flag
P1 C23 1.798(3) . ?
P1 C16 1.807(3) . ?
P1 C19 1.850(3) . ?
P1 H1 1.26(2) . ?
B1 F1 1.436(3) . ?
B1 C7 1.638(4) . ?
B1 C1 1.646(4) . ?
B1 C13 1.664(4) . ?
F2 C2 1.364(3) . ?
F3 C3 1.345(4) . ?
F4 C4 1.348(3) . ?
F5 C5 1.348(3) . ?
F6 C6 1.352(3) . ?
F7 C8 1.352(4) . ?
F8 C9 1.358(4) . ?
F9 C10 1.345(4) . ?
F10 C11 1.349(4) . ?
F11 C12 1.362(4) . ?
F12 C14 1.354(3) . ?
F13 C15 1.345(3) . ?
F14 C17 1.346(3) . ?
F15 C18 1.355(3) . ?
C1 C2 1.379(4) . ?
C1 C6 1.383(4) . ?
C2 C3 1.376(4) . ?
C3 C4 1.368(4) . ?
C4 C5 1.362(4) . ?
C5 C6 1.379(4) . ?
C7 C8 1.385(4) . ?
C7 C12 1.386(4) . ?
C8 C9 1.365(5) . ?
C9 C10 1.353(5) . ?
C10 C11 1.363(5) . ?
C11 C12 1.379(5) . ?
C13 C18 1.379(3) . ?
C13 C14 1.384(3) . ?
C14 C15 1.379(3) . ?
C15 C16 1.391(3) . ?
C16 C17 1.382(3) . ?
C17 C18 1.381(3) . ?
C19 C22 1.526(4) . ?
C19 C20 1.535(4) . ?
C19 C21 1.547(4) . ?
C20 H20A 0.9600 . ?
C20 H20B 0.9600 . ?
C20 H20C 0.9600 . ?
C21 H21A 0.9600 . ?
C21 H21B 0.9600 . ?
C21 H21C 0.9600 . ?
C22 H22A 0.9600 . ?
C22 H22B 0.9600 . ?
C22 H22C 0.9600 . ?
C23 C24 1.409(4) . ?
C23 C28 1.414(3) . ?
C24 C25 1.389(4) . ?
C24 C29 1.501(4) . ?
C25 C26 1.379(4) . ?
C25 H25A 0.9300 . ?
C26 C27 1.374(4) . ?
C26 C30 1.513(4) . ?
C27 C28 1.388(4) . ?
C27 H27A 0.9300 . ?
C28 C31 1.508(4) . ?
C29 H29A 0.9600 . ?
C29 H29B 0.9600 . ?
C29 H29C 0.9600 . ?
C30 H30A 0.9600 . ?
C30 H30B 0.9600 . ?
C30 H30C 0.9600 . ?
C31 H31A 0.9600 . ?
C31 H31B 0.9600 . ?
C31 H31C 0.9600 . ?

loop_
_geom_torsion_atom_site_label_1
_geom_torsion_atom_site_label_2
_geom_torsion_atom_site_label_3
_geom_torsion_atom_site_label_4
_geom_torsion
_geom_torsion_site_symmetry_1
_geom_torsion_site_symmetry_2
_geom_torsion_site_symmetry_3
_geom_torsion_site_symmetry_4
_geom_torsion_publ_flag
F1 B1 C1 C2 59.6(3) . . . . ?
C7 B1 C1 C2 179.9(2) . . . . ?
C13 B1 C1 C2 -56.7(3) . . . . ?
F1 B1 C1 C6 -110.6(3) . . . . ?
C7 B1 C1 C6 9.7(4) . . . . ?
C13 B1 C1 C6 133.1(3) . . . . ?
C6 C1 C2 F2 -179.0(2) . . . . ?
B1 C1 C2 F2 9.5(4) . . . . ?
C6 C1 C2 C3 1.3(4) . . . . ?
B1 C1 C2 C3 -170.3(3) . . . . ?
F2 C2 C3 F3 -0.9(4) . . . . ?
C1 C2 C3 F3 178.8(3) . . . . ?
F2 C2 C3 C4 179.3(3) . . . . ?
C1 C2 C3 C4 -0.9(5) . . . . ?
F3 C3 C4 F4 0.9(5) . . . . ?
C2 C3 C4 F4 -179.4(3) . . . . ?
F3 C3 C4 C5 179.5(3) . . . . ?
C2 C3 C4 C5 -0.7(5) . . . . ?
F4 C4 C5 F5 -0.5(5) . . . . ?
C3 C4 C5 F5 -179.2(3) . . . . ?
F4 C4 C5 C6 -179.5(2) . . . . ?
C3 C4 C5 C6 1.8(5) . . . . ?
F5 C5 C6 F6 -1.9(4) . . . . ?
C4 C5 C6 F6 177.1(3) . . . . ?
F5 C5 C6 C1 179.6(2) . . . . ?
C4 C5 C6 C1 -1.4(5) . . . . ?
C2 C1 C6 F6 -178.5(2) . . . . ?
B1 C1 C6 F6 -7.8(4) . . . . ?
C2 C1 C6 C5 -0.1(4) . . . . ?
B1 C1 C6 C5 170.5(3) . . . . ?
F1 B1 C7 C8 7.8(4) . . . . ?
C1 B1 C7 C8 -109.4(3) . . . . ?
C13 B1 C7 C8 122.9(3) . . . . ?
F1 B1 C7 C12 -172.4(2) . . . . ?
C1 B1 C7 C12 70.4(3) . . . . ?
C13 B1 C7 C12 -57.2(3) . . . . ?
C12 C7 C8 F7 -179.5(2) . . . . ?
B1 C7 C8 F7 0.3(4) . . . . ?
C12 C7 C8 C9 0.8(4) . . . . ?
B1 C7 C8 C9 -179.3(3) . . . . ?
F7 C8 C9 C10 179.6(3) . . . . ?
C7 C8 C9 C10 -0.7(5) . . . . ?
F7 C8 C9 F8 0.9(4) . . . . ?
C7 C8 C9 F8 -179.4(3) . . . . ?
F8 C9 C10 F9 -1.7(5) . . . . ?
C8 C9 C10 F9 179.6(3) . . . . ?
F8 C9 C10 C11 178.9(3) . . . . ?
C8 C9 C10 C11 0.2(5) . . . . ?
F9 C10 C11 F10 1.3(5) . . . . ?
C9 C10 C11 F10 -179.3(3) . . . . ?
F9 C10 C11 C12 -179.3(3) . . . . ?
C9 C10 C11 C12 0.1(5) . . . . ?
F10 C11 C12 F11 0.1(4) . . . . ?
C10 C11 C12 F11 -179.2(3) . . . . ?
F10 C11 C12 C7 179.5(3) . . . . ?
C10 C11 C12 C7 0.1(5) . . . . ?
C8 C7 C12 F11 178.8(2) . . . . ?
B1 C7 C12 F11 -1.0(4) . . . . ?
C8 C7 C12 C11 -0.5(4) . . . . ?
B1 C7 C12 C11 179.6(3) . . . . ?
F1 B1 C13 C18 -136.0(3) . . . . ?
C7 B1 C13 C18 106.4(3) . . . . ?
C1 B1 C13 C18 -20.6(4) . . . . ?
F1 B1 C13 C14 46.1(3) . . . . ?
C7 B1 C13 C14 -71.6(3) . . . . ?
C1 B1 C13 C14 161.4(2) . . . . ?
C18 C13 C14 F12 -177.8(2) . . . . ?
B1 C13 C14 F12 0.5(4) . . . . ?
C18 C13 C14 C15 1.1(4) . . . . ?
B1 C13 C14 C15 179.3(3) . . . . ?
F12 C14 C15 F13 -0.9(4) . . . . ?
C13 C14 C15 F13 -179.8(2) . . . . ?
F12 C14 C15 C16 178.2(2) . . . . ?
C13 C14 C15 C16 -0.7(4) . . . . ?
F13 C15 C16 C17 179.4(2) . . . . ?
C14 C15 C16 C17 0.4(4) . . . . ?
F13 C15 C16 P1 -0.1(3) . . . . ?
C14 C15 C16 P1 -179.1(2) . . . . ?
C23 P1 C16 C17 -103.6(3) . . . . ?
C19 P1 C16 C17 31.9(3) . . . . ?
C23 P1 C16 C15 75.8(2) . . . . ?
C19 P1 C16 C15 -148.7(2) . . . . ?
C15 C16 C17 F14 -179.5(2) . . . . ?
P1 C16 C17 F14 -0.1(4) . . . . ?
C15 C16 C17 C18 -0.5(4) . . . . ?
P1 C16 C17 C18 178.9(2) . . . . ?
C14 C13 C18 F15 179.0(2) . . . . ?
B1 C13 C18 F15 0.9(4) . . . . ?
C14 C13 C18 C17 -1.3(4) . . . . ?
B1 C13 C18 C17 -179.3(3) . . . . ?
F14 C17 C18 F15 -0.1(4) . . . . ?
C16 C17 C18 F15 -179.2(2) . . . . ?
F14 C17 C18 C13 -179.9(2) . . . . ?
C16 C17 C18 C13 1.0(4) . . . . ?
C23 P1 C19 C22 50.2(2) . . . . ?
C16 P1 C19 C22 -84.3(2) . . . . ?
C23 P1 C19 C20 175.95(19) . . . . ?
C16 P1 C19 C20 41.5(2) . . . . ?
C23 P1 C19 C21 -68.3(2) . . . . ?
C16 P1 C19 C21 157.25(17) . . . . ?
C16 P1 C23 C24 55.2(2) . . . . ?
C19 P1 C23 C24 -81.8(2) . . . . ?
C16 P1 C23 C28 -125.7(2) . . . . ?
C19 P1 C23 C28 97.4(2) . . . . ?
C28 C23 C24 C25 -1.6(4) . . . . ?
P1 C23 C24 C25 177.5(2) . . . . ?
C28 C23 C24 C29 175.8(3) . . . . ?
P1 C23 C24 C29 -5.0(4) . . . . ?
C23 C24 C25 C26 -0.3(5) . . . . ?
C29 C24 C25 C26 -177.9(3) . . . . ?
C24 C25 C26 C27 2.1(5) . . . . ?
C24 C25 C26 C30 -179.1(3) . . . . ?
C25 C26 C27 C28 -2.0(5) . . . . ?
C30 C26 C27 C28 179.2(3) . . . . ?
C26 C27 C28 C23 0.2(4) . . . . ?
C26 C27 C28 C31 179.4(3) . . . . ?
C24 C23 C28 C27 1.7(4) . . . . ?
P1 C23 C28 C27 -177.4(2) . . . . ?
C24 C23 C28 C31 -177.5(3) . . . . ?
P1 C23 C28 C31 3.4(4) . . . . ?

loop_
_platon_squeeze_void_nr
_platon_squeeze_void_average_x
_platon_squeeze_void_average_y
_platon_squeeze_void_average_z
_platon_squeeze_void_volume
_platon_squeeze_void_count_electrons
1 -0.071 0.000 0.500 365.0 76.5
